data_8106550
loop_
_publ_author_name
'Ju, Feng-Yang'
'Guo, Wen-Bo'
'Li, Yun-Ping'

_publ_section_title
;
 Crystal structure of a
 diaqua-bis(3,5-di(1H-imidazol-1-yl)pyridine-\kN)-bis(2-(4-carboxy-phenyl)acetato-\kO]manganese(II),
 C40H36MnN10O10
;
_journal_issue 3
_journal_name_full 'Zeitschrift f\"ur Kristallographie - New Crystal Structures'
_journal_page_first 405
_journal_page_last 407
_journal_paper_doi 10.1515/ncrs-2016-0288
_journal_volume 232
_journal_year 2017
_chemical_formula_sum 'C80 H72 Mn2 N20 O20'
_chemical_formula_weight 1743.46
_space_group_IT_number 14
_space_group_name_Hall '-P 2ybc'
_space_group_name_H-M_alt 'P 1 21/c 1'
_symmetry_cell_setting monoclinic
_symmetry_space_group_name_H-M 'P 1 21/c 1'
_atom_sites_solution_hydrogens geom
_atom_sites_solution_primary direct
_atom_sites_solution_secondary difmap
_cell_angle_alpha 90.00
_cell_angle_beta 98.2320(10)
_cell_angle_gamma 90.00
_cell_formula_units_Z 1
_cell_length_a 21.8966(12)
_cell_length_b 7.2586(4)
_cell_length_c 12.2346(6)
_cell_measurement_reflns_used 3517
_cell_measurement_temperature 296(2)
_cell_measurement_theta_max 24.98
_cell_measurement_theta_min 2.82
_cell_volume 1924.52(18)
_computing_cell_refinement 'Bruker SMART'
_computing_data_collection 'Bruker SMART'
_computing_data_reduction 'Bruker SAINT'
_computing_molecular_graphics 'Bruker SHELXTL'
_computing_publication_material 'Bruker SHELXTL'
_computing_structure_refinement 'SHELXL-97 (Sheldrick, 1997)'
_computing_structure_solution 'SHELXS-97 (Sheldrick, 1990)'
_diffrn_ambient_temperature 296(2)
_diffrn_measured_fraction_theta_full 0.988
_diffrn_measured_fraction_theta_max 0.988
_diffrn_measurement_device_type 'CCD area detector'
_diffrn_measurement_method 'phi and omega scans'
_diffrn_radiation_monochromator graphite
_diffrn_radiation_source 'fine-focus sealed tube'
_diffrn_radiation_type MoK\a
_diffrn_radiation_wavelength 0.71073
_diffrn_reflns_av_R_equivalents 0.0308
_diffrn_reflns_av_sigmaI/netI 0.0278
_diffrn_reflns_limit_h_max 25
_diffrn_reflns_limit_h_min -26
_diffrn_reflns_limit_k_max 8
_diffrn_reflns_limit_k_min -8
_diffrn_reflns_limit_l_max 14
_diffrn_reflns_limit_l_min -11
_diffrn_reflns_number 12096
_diffrn_reflns_theta_full 25.25
_diffrn_reflns_theta_max 25.25
_diffrn_reflns_theta_min 0.94
_diffrn_standards_number 0
_exptl_absorpt_coefficient_mu 0.418
_exptl_absorpt_correction_T_max 0.9285
_exptl_absorpt_correction_T_min 0.8884
_exptl_absorpt_correction_type multi-scan
_exptl_absorpt_process_details sadabs
_exptl_crystal_colour colorless
_exptl_crystal_density_diffrn 1.504
_exptl_crystal_density_method 'not measured'
_exptl_crystal_description Block
_exptl_crystal_F_000 902
_exptl_crystal_size_max 0.29
_exptl_crystal_size_mid 0.24
_exptl_crystal_size_min 0.18
_refine_diff_density_max 0.195
_refine_diff_density_min -0.253
_refine_diff_density_rms 0.056
_refine_ls_extinction_method none
_refine_ls_goodness_of_fit_ref 1.026
_refine_ls_hydrogen_treatment constr
_refine_ls_matrix_type full
_refine_ls_number_parameters 278
_refine_ls_number_reflns 3454
_refine_ls_number_restraints 0
_refine_ls_restrained_S_all 1.026
_refine_ls_R_factor_all 0.0414
_refine_ls_R_factor_gt 0.0327
_refine_ls_shift/su_max 0.000
_refine_ls_shift/su_mean 0.000
_refine_ls_structure_factor_coef Fsqd
_refine_ls_weighting_details 'calc w=1/[\s^2^(Fo^2^)+(0.0421P)^2^+0.5695P] where P=(Fo^2^+2Fc^2^)/3'
_refine_ls_weighting_scheme calc
_refine_ls_wR_factor_gt 0.0788
_refine_ls_wR_factor_ref 0.0847
_reflns_number_gt 2889
_reflns_number_total 3454
_reflns_threshold_expression >2sigma(I)
_cod_data_source_file suppl_ncrs-2016-0288_suppl.cif
_cod_data_source_block a
_cod_depositor_comments
;
The following automatic conversions were performed:

data item '_symmetry_cell_setting' value 'Monoclinic' was changed to
'monoclinic' in accordance with the built-in table derived from the
CIF Core dictionary named 'cif_core.dic' version 2.4.5 last updated
on 2014-11-21.

Automatic conversion script
Id: cif_fix_values 8738 2021-04-28 16:35:53Z antanas 
;
_cod_original_sg_symbol_H-M P2(1)/c
_cod_database_code 8106550

loop_
_symmetry_equiv_pos_as_xyz
'x, y, z'
'-x, y+1/2, -z+1/2'
'-x, -y, -z'
'x, -y-1/2, z-1/2'

loop_
_atom_site_label
_atom_site_type_symbol
_atom_site_fract_x
_atom_site_fract_y
_atom_site_fract_z
_atom_site_U_iso_or_equiv
_atom_site_adp_type
_atom_site_occupancy
_atom_site_symmetry_multiplicity
_atom_site_calc_flag
_atom_site_refinement_flags
_atom_site_disorder_assembly
_atom_site_disorder_group
Mn1 Mn 0.0000 0.5000 0.5000 0.02413(12) Uani 1 2 d S . .
N1 N 0.10173(7) 0.5602(2) 0.54943(12) 0.0319(4) Uani 1 1 d . . .
N2 N 0.20066(6) 0.6003(2) 0.53829(11) 0.0280(3) Uani 1 1 d . . .
N3 N 0.30400(7) 0.7017(3) 0.33524(13) 0.0488(5) Uani 1 1 d . . .
N4 N 0.42434(7) 0.6389(2) 0.57356(13) 0.0366(4) Uani 1 1 d . . .
N5 N 0.52259(7) 0.6965(3) 0.62951(16) 0.0508(5) Uani 1 1 d . . .
O1 O 0.01706(6) 0.24810(18) 0.41929(11) 0.0396(3) Uani 1 1 d . . .
O2 O 0.04835(6) -0.01109(16) 0.35286(10) 0.0350(3) Uani 1 1 d . . .
O3 O 0.36372(6) 0.2007(3) 0.37731(14) 0.0619(5) Uani 1 1 d . . .
H3 H 0.4002 0.2263 0.3777 0.093 Uiso 1 1 calc R . .
O4 O 0.39615(7) 0.1281(3) 0.55267(15) 0.0712(5) Uani 1 1 d . . .
C1 C 0.05021(8) 0.1080(2) 0.42762(14) 0.0270(4) Uani 1 1 d . . .
C2 C 0.09645(8) 0.0780(3) 0.53182(14) 0.0314(4) Uani 1 1 d . . .
H2A H 0.0875 0.1646 0.5879 0.038 Uiso 1 1 calc R . .
H2B H 0.0909 -0.0452 0.5595 0.038 Uiso 1 1 calc R . .
C3 C 0.16288(8) 0.1012(2) 0.51473(14) 0.0301(4) Uani 1 1 d . . .
C4 C 0.18071(8) 0.1529(3) 0.41465(15) 0.0365(5) Uani 1 1 d . . .
H4 H 0.1506 0.1761 0.3546 0.044 Uiso 1 1 calc R . .
C5 C 0.24214(8) 0.1708(3) 0.40235(16) 0.0387(5) Uani 1 1 d . . .
H5 H 0.2527 0.2057 0.3344 0.046 Uiso 1 1 calc R . .
C6 C 0.28818(8) 0.1374(3) 0.49029(16) 0.0359(4) Uani 1 1 d . . .
C7 C 0.27104(9) 0.0893(3) 0.59121(17) 0.0445(5) Uani 1 1 d . . .
H7 H 0.3012 0.0686 0.6516 0.053 Uiso 1 1 calc R . .
C8 C 0.20966(9) 0.0719(3) 0.60290(16) 0.0407(5) Uani 1 1 d . . .
H8 H 0.1992 0.0398 0.6714 0.049 Uiso 1 1 calc R . .
C9 C 0.35440(9) 0.1544(3) 0.47794(19) 0.0449(5) Uani 1 1 d . . .
C10 C 0.13436(8) 0.5643(3) 0.65362(16) 0.0383(5) Uani 1 1 d . . .
H10 H 0.1172 0.5528 0.7185 0.046 Uiso 1 1 calc R . .
C11 C 0.19484(9) 0.5875(3) 0.64852(15) 0.0398(5) Uani 1 1 d . . .
H11 H 0.2265 0.5937 0.7078 0.048 Uiso 1 1 calc R . .
C12 C 0.14248(8) 0.5820(3) 0.48284(15) 0.0337(4) Uani 1 1 d . . .
H12 H 0.1330 0.5847 0.4063 0.040 Uiso 1 1 calc R . .
C13 C 0.25593(8) 0.6292(2) 0.49305(14) 0.0278(4) Uani 1 1 d . . .
C14 C 0.25408(9) 0.6734(3) 0.38299(16) 0.0405(5) Uani 1 1 d . . .
H14 H 0.2157 0.6839 0.3398 0.049 Uiso 1 1 calc R . .
C15 C 0.35881(9) 0.6860(3) 0.39792(16) 0.0424(5) Uani 1 1 d . . .
H15 H 0.3943 0.7016 0.3653 0.051 Uiso 1 1 calc R . .
C16 C 0.36478(8) 0.6473(3) 0.50957(15) 0.0322(4) Uani 1 1 d . . .
C17 C 0.31282(8) 0.6185(3) 0.55824(15) 0.0330(4) Uani 1 1 d . . .
H17 H 0.3159 0.5925 0.6332 0.040 Uiso 1 1 calc R . .
C18 C 0.44063(10) 0.5459(3) 0.67148(18) 0.0498(6) Uani 1 1 d . . .
H18 H 0.4152 0.4722 0.7078 0.060 Uiso 1 1 calc R . .
C19 C 0.50058(10) 0.5826(4) 0.70416(19) 0.0533(6) Uani 1 1 d . . .
H19 H 0.5238 0.5373 0.7681 0.064 Uiso 1 1 calc R . .
C20 C 0.47577(9) 0.7272(3) 0.55210(18) 0.0467(5) Uani 1 1 d . . .
H20 H 0.4777 0.8003 0.4903 0.056 Uiso 1 1 calc R . .
O5W O 0.00980(7) 0.63117(19) 0.34312(11) 0.0459(4) Uani 1 1 d . . .
H2W H -0.0075 0.5885 0.2817 0.069 Uiso 1 1 d R . .
H1W H 0.0206 0.7426 0.3361 0.069 Uiso 1 1 d R . .

loop_
_atom_site_aniso_label
_atom_site_aniso_U_11
_atom_site_aniso_U_22
_atom_site_aniso_U_33
_atom_site_aniso_U_23
_atom_site_aniso_U_13
_atom_site_aniso_U_12
Mn1 0.0182(2) 0.0279(2) 0.0257(2) -0.00191(15) 0.00120(14) -0.00173(15)
N1 0.0220(8) 0.0386(9) 0.0345(9) -0.0024(7) 0.0021(6) -0.0028(7)
N2 0.0207(7) 0.0362(9) 0.0265(8) -0.0032(6) 0.0017(6) -0.0051(6)
N3 0.0330(9) 0.0807(14) 0.0324(9) 0.0070(9) 0.0041(7) -0.0036(9)
N4 0.0205(8) 0.0512(10) 0.0378(9) 0.0033(8) 0.0036(6) -0.0041(7)
N5 0.0237(9) 0.0722(13) 0.0552(12) -0.0025(10) 0.0015(8) -0.0061(8)
O1 0.0379(8) 0.0370(8) 0.0416(8) -0.0093(6) -0.0029(6) 0.0110(6)
O2 0.0427(8) 0.0307(7) 0.0316(7) -0.0065(6) 0.0059(6) -0.0011(6)
O3 0.0255(8) 0.0963(14) 0.0636(11) -0.0014(9) 0.0051(7) -0.0135(8)
O4 0.0301(9) 0.1025(15) 0.0756(12) 0.0143(11) -0.0109(8) -0.0006(9)
C1 0.0227(9) 0.0297(10) 0.0302(10) -0.0002(8) 0.0091(7) -0.0074(7)
C2 0.0300(10) 0.0347(10) 0.0295(10) 0.0016(8) 0.0047(7) 0.0023(8)
C3 0.0296(10) 0.0272(10) 0.0325(10) -0.0024(8) 0.0018(7) 0.0010(7)
C4 0.0265(10) 0.0506(12) 0.0310(10) 0.0021(9) -0.0010(7) -0.0010(9)
C5 0.0309(10) 0.0497(12) 0.0351(11) -0.0002(9) 0.0040(8) -0.0046(9)
C6 0.0280(10) 0.0341(10) 0.0438(12) -0.0046(9) -0.0004(8) -0.0016(8)
C7 0.0341(11) 0.0535(13) 0.0416(12) 0.0056(10) -0.0090(9) 0.0004(10)
C8 0.0385(11) 0.0508(12) 0.0311(11) 0.0053(9) -0.0014(8) -0.0004(9)
C9 0.0293(11) 0.0448(12) 0.0583(15) -0.0060(10) -0.0016(10) -0.0035(9)
C10 0.0282(10) 0.0575(13) 0.0296(10) -0.0011(9) 0.0053(8) -0.0069(9)
C11 0.0281(10) 0.0648(14) 0.0255(10) -0.0019(9) 0.0007(7) -0.0079(9)
C12 0.0225(9) 0.0498(12) 0.0275(10) -0.0011(8) -0.0016(7) -0.0028(8)
C13 0.0239(9) 0.0317(10) 0.0277(10) -0.0030(7) 0.0030(7) -0.0042(7)
C14 0.0276(10) 0.0610(14) 0.0316(11) 0.0021(9) -0.0002(8) -0.0048(9)
C15 0.0281(10) 0.0633(14) 0.0371(11) 0.0035(10) 0.0093(8) -0.0036(9)
C16 0.0232(9) 0.0388(10) 0.0339(10) -0.0016(8) 0.0016(7) -0.0029(8)
C17 0.0249(9) 0.0467(12) 0.0267(10) 0.0012(8) 0.0015(7) -0.0027(8)
C18 0.0301(11) 0.0701(15) 0.0477(13) 0.0144(11) 0.0009(9) -0.0057(10)
C19 0.0297(11) 0.0777(17) 0.0494(13) 0.0067(12) -0.0046(9) -0.0010(11)
C20 0.0266(10) 0.0642(14) 0.0497(13) 0.0051(11) 0.0067(9) -0.0088(10)
O5W 0.0677(10) 0.0386(8) 0.0293(7) 0.0014(6) 0.0002(6) -0.0191(7)

loop_
_atom_type_symbol
_atom_type_description
_atom_type_scat_dispersion_real
_atom_type_scat_dispersion_imag
_atom_type_scat_source
C C 0.0033 0.0016 'International Tables Vol C Tables 4.2.6.8 and 6.1.1.4'
H H 0.0000 0.0000 'International Tables Vol C Tables 4.2.6.8 and 6.1.1.4'
N N 0.0061 0.0033 'International Tables Vol C Tables 4.2.6.8 and 6.1.1.4'
O O 0.0106 0.0060 'International Tables Vol C Tables 4.2.6.8 and 6.1.1.4'
Mn Mn 0.3368 0.7283 'International Tables Vol C Tables 4.2.6.8 and 6.1.1.4'

loop_
_geom_angle_atom_site_label_1
_geom_angle_atom_site_label_2
_geom_angle_atom_site_label_3
_geom_angle
_geom_angle_site_symmetry_1
_geom_angle_site_symmetry_3
O1 Mn1 O1 180.0 3_566 .
O1 Mn1 O5W 94.52(5) 3_566 .
O1 Mn1 O5W 85.48(5) . .
O1 Mn1 O5W 85.48(5) 3_566 3_566
O1 Mn1 O5W 94.52(5) . 3_566
O5W Mn1 O5W 180.0 . 3_566
O1 Mn1 N1 86.66(5) 3_566 .
O1 Mn1 N1 93.34(5) . .
O5W Mn1 N1 86.21(5) . .
O5W Mn1 N1 93.79(5) 3_566 .
O1 Mn1 N1 93.34(5) 3_566 3_566
O1 Mn1 N1 86.66(5) . 3_566
O5W Mn1 N1 93.79(5) . 3_566
O5W Mn1 N1 86.21(5) 3_566 3_566
N1 Mn1 N1 180.00(2) . 3_566
C12 N1 C10 105.49(15) . .
C12 N1 Mn1 126.33(12) . .
C10 N1 Mn1 127.93(12) . .
C12 N2 C11 105.70(15) . .
C12 N2 C13 127.63(15) . .
C11 N2 C13 126.67(14) . .
C14 N3 C15 117.63(17) . .
C20 N4 C18 106.36(16) . .
C20 N4 C16 126.54(17) . .
C18 N4 C16 127.06(16) . .
C20 N5 C19 105.71(17) . .
C1 O1 Mn1 143.10(12) . .
C9 O3 H3 109.5 . .
O1 C1 O2 123.03(16) . .
O1 C1 C2 119.61(15) . .
O2 C1 C2 117.35(16) . .
C3 C2 C1 113.96(14) . .
C3 C2 H2A 108.8 . .
C1 C2 H2A 108.8 . .
C3 C2 H2B 108.8 . .
C1 C2 H2B 108.8 . .
H2A C2 H2B 107.7 . .
C4 C3 C8 117.08(17) . .
C4 C3 C2 123.41(16) . .
C8 C3 C2 119.50(16) . .
C5 C4 C3 121.51(17) . .
C5 C4 H4 119.2 . .
C3 C4 H4 119.2 . .
C4 C5 C6 120.69(19) . .
C4 C5 H5 119.7 . .
C6 C5 H5 119.7 . .
C7 C6 C5 118.43(18) . .
C7 C6 C9 120.31(18) . .
C5 C6 C9 121.26(19) . .
C8 C7 C6 120.55(18) . .
C8 C7 H7 119.7 . .
C6 C7 H7 119.7 . .
C7 C8 C3 121.72(19) . .
C7 C8 H8 119.1 . .
C3 C8 H8 119.1 . .
O4 C9 O3 122.9(2) . .
O4 C9 C6 123.5(2) . .
O3 C9 C6 113.56(17) . .
C11 C10 N1 110.21(17) . .
C11 C10 H10 124.9 . .
N1 C10 H10 124.9 . .
C10 C11 N2 106.49(16) . .
C10 C11 H11 126.8 . .
N2 C11 H11 126.8 . .
N1 C12 N2 112.11(16) . .
N1 C12 H12 123.9 . .
N2 C12 H12 123.9 . .
C14 C13 C17 118.34(17) . .
C14 C13 N2 120.57(15) . .
C17 C13 N2 121.07(16) . .
N3 C14 C13 123.71(17) . .
N3 C14 H14 118.1 . .
C13 C14 H14 118.1 . .
N3 C15 C16 122.40(18) . .
N3 C15 H15 118.8 . .
C16 C15 H15 118.8 . .
C17 C16 C15 119.48(16) . .
C17 C16 N4 120.38(16) . .
C15 C16 N4 120.14(16) . .
C16 C17 C13 118.39(17) . .
C16 C17 H17 120.8 . .
C13 C17 H17 120.8 . .
C19 C18 N4 106.39(19) . .
C19 C18 H18 126.8 . .
N4 C18 H18 126.8 . .
C18 C19 N5 110.08(19) . .
C18 C19 H19 125.0 . .
N5 C19 H19 125.0 . .
N5 C20 N4 111.45(19) . .
N5 C20 H20 124.3 . .
N4 C20 H20 124.3 . .
Mn1 O5W H2W 122.1 . .
Mn1 O5W H1W 124.6 . .
H2W O5W H1W 110.6 . .

loop_
_geom_bond_atom_site_label_1
_geom_bond_atom_site_label_2
_geom_bond_distance
_geom_bond_site_symmetry_2
Mn1 O1 2.1362(13) 3_566
Mn1 O1 2.1362(13) .
Mn1 O5W 2.1804(13) .
Mn1 O5W 2.1804(13) 3_566
Mn1 N1 2.2657(14) .
Mn1 N1 2.2657(14) 3_566
N1 C12 1.301(2) .
N1 C10 1.369(2) .
N2 C12 1.361(2) .
N2 C11 1.376(2) .
N2 C13 1.417(2) .
N3 C14 1.327(2) .
N3 C15 1.333(2) .
N4 C20 1.354(2) .
N4 C18 1.377(3) .
N4 C16 1.423(2) .
N5 C20 1.311(3) .
N5 C19 1.370(3) .
O1 C1 1.245(2) .
O2 C1 1.255(2) .
O3 C9 1.320(3) .
O3 H3 0.8200 .
O4 C9 1.212(2) .
C1 C2 1.526(2) .
C2 C3 1.508(2) .
C2 H2A 0.9700 .
C2 H2B 0.9700 .
C3 C4 1.389(3) .
C3 C8 1.393(2) .
C4 C5 1.381(3) .
C4 H4 0.9300 .
C5 C6 1.386(3) .
C5 H5 0.9300 .
C6 C7 1.386(3) .
C6 C9 1.484(3) .
C7 C8 1.377(3) .
C7 H7 0.9300 .
C8 H8 0.9300 .
C10 C11 1.345(3) .
C10 H10 0.9300 .
C11 H11 0.9300 .
C12 H12 0.9300 .
C13 C14 1.379(3) .
C13 C17 1.382(2) .
C14 H14 0.9300 .
C15 C16 1.382(3) .
C15 H15 0.9300 .
C16 C17 1.374(2) .
C17 H17 0.9300 .
C18 C19 1.343(3) .
C18 H18 0.9300 .
C19 H19 0.9300 .
C20 H20 0.9300 .
O5W H2W 0.8500 .
O5W H1W 0.8500 .

loop_
_geom_hbond_atom_site_label_D
_geom_hbond_atom_site_label_H
_geom_hbond_atom_site_label_A
_geom_hbond_distance_DH
_geom_hbond_distance_HA
_geom_hbond_distance_DA
_geom_hbond_angle_DHA
_geom_hbond_site_symmetry_A
O3 H3 N5 0.82 1.79 2.612(2) 174.0 3_666
O5W H2W O2 0.85 1.90 2.7500(18) 177.9 2
O5W H1W O2 0.85 1.89 2.7277(18) 168.1 1_565

loop_
_geom_torsion_atom_site_label_1
_geom_torsion_atom_site_label_2
_geom_torsion_atom_site_label_3
_geom_torsion_atom_site_label_4
_geom_torsion
_geom_torsion_site_symmetry_1
_geom_torsion_site_symmetry_2
_geom_torsion_site_symmetry_3
_geom_torsion_site_symmetry_4
O1 Mn1 N1 C12 -119.90(17) 3_566 . . .
O1 Mn1 N1 C12 60.10(17) . . . .
O5W Mn1 N1 C12 -25.13(17) . . . .
O5W Mn1 N1 C12 154.87(17) 3_566 . . .
N1 Mn1 N1 C12 117(71) 3_566 . . .
O1 Mn1 N1 C10 66.75(17) 3_566 . . .
O1 Mn1 N1 C10 -113.25(17) . . . .
O5W Mn1 N1 C10 161.51(17) . . . .
O5W Mn1 N1 C10 -18.49(17) 3_566 . . .
N1 Mn1 N1 C10 -57(73) 3_566 . . .
O1 Mn1 O1 C1 -119(100) 3_566 . . .
O5W Mn1 O1 C1 127.2(2) . . . .
O5W Mn1 O1 C1 -52.8(2) 3_566 . . .
N1 Mn1 O1 C1 41.3(2) . . . .
N1 Mn1 O1 C1 -138.7(2) 3_566 . . .
Mn1 O1 C1 O2 -174.40(13) . . . .
Mn1 O1 C1 C2 4.5(3) . . . .
O1 C1 C2 C3 -109.08(19) . . . .
O2 C1 C2 C3 69.8(2) . . . .
C1 C2 C3 C4 2.7(3) . . . .
C1 C2 C3 C8 -178.07(17) . . . .
C8 C3 C4 C5 1.4(3) . . . .
C2 C3 C4 C5 -179.39(18) . . . .
C3 C4 C5 C6 0.0(3) . . . .
C4 C5 C6 C7 -1.3(3) . . . .
C4 C5 C6 C9 179.41(19) . . . .
C5 C6 C7 C8 1.2(3) . . . .
C9 C6 C7 C8 -179.5(2) . . . .
C6 C7 C8 C3 0.1(3) . . . .
C4 C3 C8 C7 -1.4(3) . . . .
C2 C3 C8 C7 179.28(19) . . . .
C7 C6 C9 O4 0.0(3) . . . .
C5 C6 C9 O4 179.3(2) . . . .
C7 C6 C9 O3 179.9(2) . . . .
C5 C6 C9 O3 -0.8(3) . . . .
C12 N1 C10 C11 -0.4(2) . . . .
Mn1 N1 C10 C11 174.05(14) . . . .
N1 C10 C11 N2 0.6(2) . . . .
C12 N2 C11 C10 -0.5(2) . . . .
C13 N2 C11 C10 178.60(18) . . . .
C10 N1 C12 N2 0.0(2) . . . .
Mn1 N1 C12 N2 -174.53(12) . . . .
C11 N2 C12 N1 0.3(2) . . . .
C13 N2 C12 N1 -178.81(17) . . . .
C12 N2 C13 C14 11.1(3) . . . .
C11 N2 C13 C14 -167.82(19) . . . .
C12 N2 C13 C17 -170.48(18) . . . .
C11 N2 C13 C17 10.6(3) . . . .
C15 N3 C14 C13 0.1(3) . . . .
C17 C13 C14 N3 1.8(3) . . . .
N2 C13 C14 N3 -179.79(19) . . . .
C14 N3 C15 C16 -2.0(3) . . . .
N3 C15 C16 C17 1.9(3) . . . .
N3 C15 C16 N4 -177.60(19) . . . .
C20 N4 C16 C17 -153.2(2) . . . .
C18 N4 C16 C17 24.0(3) . . . .
C20 N4 C16 C15 26.3(3) . . . .
C18 N4 C16 C15 -156.5(2) . . . .
C15 C16 C17 C13 0.1(3) . . . .
N4 C16 C17 C13 179.57(17) . . . .
C14 C13 C17 C16 -1.8(3) . . . .
N2 C13 C17 C16 179.78(17) . . . .
C20 N4 C18 C19 0.1(3) . . . .
C16 N4 C18 C19 -177.6(2) . . . .
N4 C18 C19 N5 0.1(3) . . . .
C20 N5 C19 C18 -0.2(3) . . . .
C19 N5 C20 N4 0.3(3) . . . .
C18 N4 C20 N5 -0.3(3) . . . .
C16 N4 C20 N5 177.42(18) . . . .
